data_2008482
loop_
_publ_author_name
'Francesco P. Fanizzi'
'Francesco P. Intini'
'Luciana Maresca'
'Giovanni Natile'
'Concetta Pacifico'

_publ_section_title
;Bis[iodo(<i>N</i>,<i>N</i>,<i>N</i>',<i>N</i>'',<i>N</i>''-pentamethyldiethylenetriamine-\k^3^<i>N</i>)platinum(II)]
 di-\m-iodo-bis[diiodoplatinate(II)]
;
_journal_issue 5
_journal_name_full 'Acta Crystallographica Section C'
_journal_page_first 712
_journal_page_last 714
_journal_paper_doi 10.1107/S010827019801693X
_journal_volume 55
_journal_year 1999
_chemical_formula_iupac '2[Pt I (C9 H23 N3)] [Pt2 I6]'
_chemical_formula_moiety '2 Pt I (C9 H23 N3), Pt2 I6'
_chemical_formula_sum 'C18 H46 I8 N6 Pt4'
_chemical_formula_weight 2142.16
_chemical_name_systematic
;
Bis[(N,N,N',N",N"pentamethyldiethylenetriamine)iodoplatinum(II)]
[tetraiodo-\m-,\m'-diiododiplatinate(II)]
;
_space_group_IT_number 14
_symmetry_cell_setting monoclinic
_symmetry_space_group_name_Hall '-P 2ybc'
_symmetry_space_group_name_H-M 'P 1 21/c 1'
_cell_angle_alpha 90.000(5)
_cell_angle_beta 93.463(5)
_cell_angle_gamma 90.000(5)
_cell_formula_units_Z 2
_cell_length_a 14.084(5)
_cell_length_b 14.047(5)
_cell_length_c 10.402(5)
_cell_measurement_reflns_used 60
_cell_measurement_temperature 293(2)
_cell_measurement_theta_max 20
_cell_measurement_theta_min 2
_cell_volume 2054.2(14)
_computing_cell_refinement 'local program'
_computing_data_collection 'local program'
_computing_data_reduction 'local program'
_computing_molecular_graphics 'ORTEP-3 for Windows (Farrugia, 1997)'
_computing_publication_material 'SHELXL97  and PARST97 (Nardelli, 1996)'
_computing_structure_refinement 'SHELXL97 (Sheldrick, 1997)'
_computing_structure_solution 'SIR97 (Altomare et al., 1996)'
_diffrn_ambient_temperature 293(2)
_diffrn_measured_fraction_theta_full 0.998
_diffrn_measured_fraction_theta_max 0.998
_diffrn_measurement_device_type 'Philips PW1100'
_diffrn_measurement_method \w-2\q
_diffrn_radiation_monochromator graphite
_diffrn_radiation_source 'fine-focus sealed tube'
_diffrn_radiation_type MoK\a
_diffrn_radiation_wavelength 0.71069
_diffrn_reflns_av_R_equivalents 0.040
_diffrn_reflns_av_sigmaI/netI 0.0854
_diffrn_reflns_limit_h_max 19
_diffrn_reflns_limit_h_min -19
_diffrn_reflns_limit_k_max 19
_diffrn_reflns_limit_k_min 0
_diffrn_reflns_limit_l_max 14
_diffrn_reflns_limit_l_min 0
_diffrn_reflns_number 5994
_diffrn_reflns_theta_full 30.02
_diffrn_reflns_theta_max 30.01
_diffrn_reflns_theta_min 2.05
_diffrn_standards_decay_% none
_diffrn_standards_interval_time 180
_diffrn_standards_number 3
_exptl_absorpt_coefficient_mu 19.608
_exptl_absorpt_correction_T_max 0.020
_exptl_absorpt_correction_T_min 0.017
_exptl_absorpt_correction_type '\y scan'
_exptl_absorpt_process_details '(North et al., 1968)'
_exptl_crystal_colour 'Intense green'
_exptl_crystal_density_diffrn 3.463
_exptl_crystal_density_method 'not measured'
_exptl_crystal_description Platelet
_exptl_crystal_F_000 1864
_exptl_crystal_size_max 0.25
_exptl_crystal_size_mid 0.20
_exptl_crystal_size_min 0.20
_refine_diff_density_max '2.57 (close to Pt)'
_refine_diff_density_min -1.30
_refine_ls_extinction_method none
_refine_ls_goodness_of_fit_ref 0.841
_refine_ls_hydrogen_treatment constr
_refine_ls_matrix_type full
_refine_ls_number_parameters 168
_refine_ls_number_reflns 5994
_refine_ls_number_restraints 0
_refine_ls_restrained_S_all 0.841
_refine_ls_R_factor_gt 0.043
_refine_ls_shift/su_max <0.001
_refine_ls_shift/su_mean 0.000
_refine_ls_structure_factor_coef Fsqd
_refine_ls_weighting_details 'calc w = 1/[\s^2^(Fo^2^)+(0.0280P)^2^] where P = (Fo^2^+2Fc^2^)/3'
_refine_ls_weighting_scheme calc
_refine_ls_wR_factor_ref 0.079
_reflns_number_gt 3490
_reflns_number_total 5994
_reflns_threshold_expression I>2\s(I)
_cod_data_source_file na1394.cif
_cod_data_source_block na1394
_cod_original_cell_volume 2054.0(10)
_cod_original_sg_symbol_H-M 'P 21/c'
_cod_database_code 2008482

loop_
_symmetry_equiv_pos_as_xyz
'x, y, z'
'-x, y+1/2, -z+1/2'
'-x, -y, -z'
'x, -y-1/2, z-1/2'

loop_
_atom_site_label
_atom_site_fract_x
_atom_site_fract_y
_atom_site_fract_z
_atom_site_U_iso_or_equiv
_atom_site_adp_type
_atom_site_calc_flag
_atom_site_refinement_flags
_atom_site_occupancy
_atom_site_disorder_assembly
_atom_site_disorder_group
_atom_site_type_symbol
Pt1 .17433(3) .06359(3) -.08117(4) .03123(9) Uani d . 1 . . Pt
Pt2 .41591(3) -.08814(3) .41039(4) .03727(10) Uani d . 1 . . Pt
I3 .44231(5) -.22624(5) .24989(7) .04909(19) Uani d . 1 . . I
I2 .59682(5) -.05567(5) .43494(8) .0529(2) Uani d . 1 . . I
I1 .07854(6) .22277(5) -.07677(8) .0622(2) Uani d . 1 . . I
I4 .23228(5) -.10769(5) .39882(7) .04621(18) Uani d . 1 . . I
N3 .2870(5) .1118(6) .0390(7) .040(2) Uani d . 1 . . N
N2 .2451(5) -.0627(5) -.0788(7) .0351(18) Uani d . 1 . . N
C2 .2260(7) -.1059(7) -.2118(9) .040(2) Uani d . 1 . . C
H2A .2604 -.0716 -.2751 .047 Uiso calc R 1 . . H
H2B .2457 -.1721 -.2121 .047 Uiso calc R 1 . . H
C4 .3538(8) .0267(8) .0638(10) .053(3) Uani d . 1 . . C
H4A .4186 .0489 .0796 .063 Uiso calc R 1 . . H
H4B .3358 -.0078 .1394 .063 Uiso calc R 1 . . H
N1 .0871(5) .0011(5) -.2233(7) .0359(18) Uani d . 1 . . N
C7 .2154(7) -.1287(7) .0231(9) .048(3) Uani d . 1 . . C
H7A .2501 -.1873 .0184 .073 Uiso calc R 1 . . H
H7B .1485 -.1412 .0105 .073 Uiso calc R 1 . . H
H7C .2285 -.1001 .1061 .073 Uiso calc R 1 . . H
C5 .0970(8) .0546(7) -.3469(9) .053(3) Uani d . 1 . . C
H5A .1632 .0632 -.3607 .079 Uiso calc R 1 . . H
H5B .0669 .1157 -.3416 .079 Uiso calc R 1 . . H
H5C .0673 .0192 -.4172 .079 Uiso calc R 1 . . H
C3 .3475(7) -.0389(7) -.0530(10) .050(3) Uani d . 1 . . C
H3A .3720 -.0072 -.1269 .059 Uiso calc R 1 . . H
H3B .3843 -.0963 -.0355 .059 Uiso calc R 1 . . H
C1 .1204(7) -.0979(7) -.2417(9) .043(2) Uani d . 1 . . C
H1A .1053 -.1173 -.3301 .052 Uiso calc R 1 . . H
H1B .0875 -.1403 -.1858 .052 Uiso calc R 1 . . H
C9 .3393(8) .1861(8) -.0330(11) .066(4) Uani d . 1 . . C
H9A .3499 .1632 -.1179 .098 Uiso calc R 1 . . H
H9B .3992 .1994 .0121 .098 Uiso calc R 1 . . H
H9C .3019 .2433 -.0394 .098 Uiso calc R 1 . . H
C8 .2649(8) .1512(8) .1660(10) .061(3) Uani d . 1 . . C
H8A .3230 .1656 .2151 .092 Uiso calc R 1 . . H
H8B .2292 .1053 .2116 .092 Uiso calc R 1 . . H
H8C .2280 .2083 .1536 .092 Uiso calc R 1 . . H
C6 -.0181(7) -.0021(9) -.2020(12) .067(4) Uani d . 1 . . C
H6A -.0434 .0614 -.2039 .100 Uiso calc R 1 . . H
H6B -.0276 -.0305 -.1198 .100 Uiso calc R 1 . . H
H6C -.0503 -.0393 -.2687 .100 Uiso calc R 1 . . H

loop_
_atom_site_aniso_label
_atom_site_aniso_U_11
_atom_site_aniso_U_22
_atom_site_aniso_U_33
_atom_site_aniso_U_12
_atom_site_aniso_U_13
_atom_site_aniso_U_23
Pt1 .02798(17) .03151(19) .03426(19) .00014(16) .00246(14) -.00067(17)
Pt2 .03040(19) .0344(2) .0473(2) -.00110(17) .00421(17) .00418(18)
I3 .0365(4) .0520(4) .0591(5) -.0009(3) .0052(3) -.0077(4)
I2 .0330(3) .0445(4) .0821(5) -.0045(3) .0114(4) -.0139(4)
I1 .0698(6) .0419(4) .0748(6) .0191(4) .0031(4) -.0032(4)
I4 .0318(3) .0580(4) .0489(4) .0010(3) .0029(3) -.0031(4)
N3 .031(4) .043(5) .046(5) -.012(4) -.004(4) -.007(4)
N2 .040(4) .036(4) .030(4) .008(4) .005(3) -.001(4)
C2 .044(6) .029(5) .046(6) -.001(4) .002(5) -.008(5)
C4 .040(6) .055(7) .061(7) -.009(5) -.005(5) -.002(6)
N1 .029(4) .038(5) .041(5) .003(4) .004(4) -.005(4)
C7 .049(7) .042(6) .054(7) .003(5) .000(5) .011(5)
C5 .073(8) .051(7) .032(5) .015(6) -.006(5) -.001(5)
C3 .031(5) .053(7) .064(7) .014(5) -.005(5) .002(6)
C1 .041(6) .046(6) .042(6) .001(5) -.003(5) -.006(5)
C9 .054(7) .075(9) .068(8) -.035(7) .007(6) .003(7)
C8 .072(9) .064(8) .048(7) -.011(7) .009(6) -.027(6)
C6 .038(7) .084(9) .078(9) -.006(6) .001(6) -.009(8)

loop_
_atom_type_symbol
_atom_type_description
_atom_type_scat_dispersion_real
_atom_type_scat_dispersion_imag
_atom_type_scat_source
C C 0.0033 0.0016 'International Tables Vol C Tables 4.2.6.8 and 6.1.1.4'
H H 0.0000 0.0000 'International Tables Vol C Tables 4.2.6.8 and 6.1.1.4'
N N 0.0061 0.0033 'International Tables Vol C Tables 4.2.6.8 and 6.1.1.4'
I I -0.4742 1.8119 'International Tables Vol C Tables 4.2.6.8 and 6.1.1.4'
Pt Pt -1.7033 8.3905 'International Tables Vol C Tables 4.2.6.8 and 6.1.1.4'

loop_
_geom_angle_atom_site_label_1
_geom_angle_atom_site_label_2
_geom_angle_atom_site_label_3
_geom_angle_site_symmetry_1
_geom_angle_site_symmetry_3
_geom_angle
_geom_angle_publ_flag
N2 Pt1 N1 . . 84.7(3) yes
N2 Pt1 N3 . . 85.5(3) yes
N1 Pt1 N3 . . 166.7(3) yes
N2 Pt1 I1 . . 177.5(2) yes
N1 Pt1 I1 . . 95.2(2) yes
N3 Pt1 I1 . . 95.0(2) yes
I2 Pt2 I2 . 3_656 84.61(3) yes
I2 Pt2 I4 . . 174.90(3) yes
I2 Pt2 I4 3_656 . 90.29(3) ?
I2 Pt2 I3 . . 90.96(3) yes
I2 Pt2 I3 3_656 . 175.14(3) ?
I4 Pt2 I3 . . 94.13(3) ?
Pt2 I2 Pt2 . 3_656 95.39(3) ?
C8 N3 C9 . . 108.7(8) ?
C8 N3 C4 . . 107.5(8) ?
C9 N3 C4 . . 108.2(8) ?
C8 N3 Pt1 . . 117.7(6) ?
C9 N3 Pt1 . . 107.8(6) ?
C4 N3 Pt1 . . 106.6(6) ?
C7 N2 C3 . . 108.8(7) ?
C7 N2 C2 . . 111.0(7) ?
C3 N2 C2 . . 111.7(7) ?
C7 N2 Pt1 . . 113.2(6) ?
C3 N2 Pt1 . . 106.0(6) ?
C2 N2 Pt1 . . 106.1(5) ?
C1 C2 N2 . . 106.0(7) ?
C3 C4 N3 . . 109.4(8) ?
C1 N1 C5 . . 108.2(7) ?
C1 N1 C6 . . 108.1(8) ?
C5 N1 C6 . . 106.5(8) ?
C1 N1 Pt1 . . 108.2(6) ?
C5 N1 Pt1 . . 108.6(6) ?
C6 N1 Pt1 . . 117.0(6) ?
N2 C3 C4 . . 106.8(8) ?
N1 C1 C2 . . 111.1(8) ?

loop_
_geom_bond_atom_site_label_1
_geom_bond_atom_site_label_2
_geom_bond_site_symmetry_2
_geom_bond_distance
_geom_bond_publ_flag
Pt1 N2 . 2.034(7) yes
Pt1 N1 . 2.061(8) yes
Pt1 N3 . 2.074(7) yes
Pt1 I1 . 2.6130(10) yes
Pt2 I2 . 2.5860(10) yes
Pt2 I2 3_656 2.5950(10) yes
Pt2 I4 . 2.5960(10) yes
Pt2 I3 . 2.6010(10) yes
I2 Pt2 3_656 2.5950(10) ?
N3 C8 . 1.483(11) ?
N3 C9 . 1.503(12) ?
N3 C4 . 1.533(13) ?
N2 C7 . 1.487(11) ?
N2 C3 . 1.489(12) ?
N2 C2 . 1.520(11) ?
C2 C1 . 1.505(12) ?
C4 C3 . 1.524(13) ?
N1 C1 . 1.484(12) ?
N1 C5 . 1.503(11) ?
N1 C6 . 1.512(12) ?
